data_4035296
loop_
_publ_author_name
'Li, Can'
'Xu, Dan-Ni'
'Ma, Chun'
'Mei, Guang-Jian'
'Shi, Feng'

_publ_section_title
;
 Diastereo- and Enantioselective Construction of Dihydrobenzo[ e]indole
 Scaffolds via Catalytic Asymmetric [3 + 2] Cycloannulations.
;
_journal_issue 16
_journal_name_full 'The Journal of organic chemistry'
_journal_page_first 9190
_journal_page_last 9200
_journal_paper_doi 10.1021/acs.joc.8b01217
_journal_volume 83
_journal_year 2018
_chemical_absolute_configuration rmad
_chemical_formula_moiety 'C30 H27 N3 O2'
_chemical_formula_sum 'C30 H27 N3 O2'
_chemical_formula_weight 461.54
_space_group_crystal_system monoclinic
_space_group_IT_number 4
_space_group_name_Hall 'P 2yb'
_space_group_name_H-M_alt 'P 1 21 1'
_atom_sites_solution_hydrogens geom
_atom_sites_solution_primary dual
_audit_creation_date 2017-10-30
_audit_creation_method
;
Olex2 1.2
(compiled 2017.03.28 svn.r3405 for OlexSys, GUI svn.r5337)
;
_cell_angle_alpha 90
_cell_angle_beta 115.0800(10)
_cell_angle_gamma 90
_cell_formula_units_Z 2
_cell_length_a 11.4544(2)
_cell_length_b 9.3869(2)
_cell_length_c 12.7713(3)
_cell_measurement_reflns_used 6911
_cell_measurement_temperature 302(2)
_cell_measurement_theta_max 59.716
_cell_measurement_theta_min 3.708
_cell_volume 1243.72(5)
_computing_cell_refinement 'SAINT v8.37A (Bruker, 2015)'
_computing_data_reduction 'SAINT v8.37A (Bruker, 2015)'
_computing_molecular_graphics 'Olex2 (Dolomanov et al., 2009)'
_computing_publication_material 'Olex2 (Dolomanov et al., 2009)'
_computing_structure_refinement 'ShelXL (Sheldrick, 2015)'
_computing_structure_solution 'ShelXT (Sheldrick, 2015)'
_diffrn_ambient_temperature 301.72
_diffrn_measured_fraction_theta_full 0.993
_diffrn_measured_fraction_theta_max 0.991
_diffrn_measurement_device_type 'Bruker D8 Venture'
_diffrn_radiation_type GaK\a
_diffrn_radiation_wavelength 1.34139
_diffrn_reflns_av_R_equivalents 0.0333
_diffrn_reflns_av_unetI/netI 0.0335
_diffrn_reflns_Laue_measured_fraction_full 0.993
_diffrn_reflns_Laue_measured_fraction_max 0.991
_diffrn_reflns_limit_h_max 14
_diffrn_reflns_limit_h_min -14
_diffrn_reflns_limit_k_max 12
_diffrn_reflns_limit_k_min -12
_diffrn_reflns_limit_l_max 16
_diffrn_reflns_limit_l_min -15
_diffrn_reflns_number 15748
_diffrn_reflns_point_group_measured_fraction_full 0.979
_diffrn_reflns_point_group_measured_fraction_max 0.964
_diffrn_reflns_theta_full 53.594
_diffrn_reflns_theta_max 60.650
_diffrn_reflns_theta_min 3.707
_exptl_absorpt_coefficient_mu 0.397
_exptl_absorpt_correction_T_max 0.7519
_exptl_absorpt_correction_T_min 0.6147
_exptl_absorpt_correction_type multi-scan
_exptl_absorpt_process_details
'SADABS-2016/2 (Bruker,2016/2) was used for absorption correction. wR2(int) was 0.1481 before and 0.0625 after correction. The Ratio of minimum to maximum transmission is 0.8175. The \l/2 correction factor is Not present.'
_exptl_crystal_colour colourless
_exptl_crystal_colour_primary colourless
_exptl_crystal_density_diffrn 1.232
_exptl_crystal_description block
_exptl_crystal_F_000 488
_exptl_crystal_size_max 0.15
_exptl_crystal_size_mid 0.12
_exptl_crystal_size_min 0.05
_refine_diff_density_max 0.222
_refine_diff_density_min -0.151
_refine_diff_density_rms 0.033
_refine_ls_abs_structure_details
;
 Flack x determined using 1925 quotients [(I+)-(I-)]/[(I+)+(I-)]
 (Parsons, Flack and Wagner, Acta Cryst. B69 (2013) 249-259).
;
_refine_ls_abs_structure_Flack 0.05(17)
_refine_ls_extinction_coef 0.020(2)
_refine_ls_extinction_expression Fc^*^=kFc[1+0.001xFc^2^\l^3^/sin(2\q)]^-1/4^
_refine_ls_extinction_method 'SHELXL-2017/1 (Sheldrick 2017)'
_refine_ls_goodness_of_fit_ref 1.100
_refine_ls_hydrogen_treatment constr
_refine_ls_matrix_type full
_refine_ls_number_parameters 346
_refine_ls_number_reflns 5520
_refine_ls_number_restraints 77
_refine_ls_restrained_S_all 1.127
_refine_ls_R_factor_all 0.0576
_refine_ls_R_factor_gt 0.0491
_refine_ls_shift/su_max 0.001
_refine_ls_shift/su_mean 0.000
_refine_ls_structure_factor_coef Fsqd
_refine_ls_weighting_details 'w=1/[\s^2^(Fo^2^)+(0.0343P)^2^+0.2890P] where P=(Fo^2^+2Fc^2^)/3'
_refine_ls_weighting_scheme calc
_refine_ls_wR_factor_gt 0.1060
_refine_ls_wR_factor_ref 0.1128
_reflns_Friedel_coverage 0.834
_reflns_Friedel_fraction_full 0.964
_reflns_Friedel_fraction_max 0.933
_reflns_number_gt 4886
_reflns_number_total 5520
_reflns_threshold_expression 'I > 2\s(I)'
_cod_data_source_file jo8b01217_si_002.cif
_cod_data_source_block mjr17066_0m
_cod_database_code 4035296
_shelx_shelxl_version_number 2017/1
_shelx_space_group_comment
;
The symmetry employed for this shelxl refinement is uniquely defined
by the following loop, which should always be used as a source of
symmetry information in preference to the above space-group names.
They are only intended as comments.
;
_shelx_estimated_absorpt_t_max 0.980
_shelx_estimated_absorpt_t_min 0.943
_olex2_refinement_description
;
1. Fixed Uiso
 At 1.2 times of:
  All C(H) groups, All C(H,H) groups, All N(H) groups
 At 1.5 times of:
  All C(H,H,H) groups
2. Restrained distances
 C29'-C30' = C29'-C28' = C29-C28 = C29-C30
 1.53 with sigma of 0.02
3. Uiso/Uaniso restraints and constraints
O2 \\sim C28 \\sim C29 \\sim C30 \\sim C28' \\sim C29' \\sim C30': within 2A
with sigma of 0.01 and sigma for terminal atoms of 0.02
4. Others
 Fixed Sof: C28(0.5) H28A(0.5) H28B(0.5) C29(0.5) H29A(0.5) H29B(0.5) C30(0.5)
 H30A(0.5) H30B(0.5) H30C(0.5) C28'(0.5) H28C(0.5) H28D(0.5) C29'(0.5)
 H29C(0.5) H29D(0.5) C30'(0.5) H30D(0.5) H30E(0.5) H30F(0.5)
5.a Ternary CH refined with riding coordinates:
 C1(H1), C2(H2A)
5.b Secondary CH2 refined with riding coordinates:
 C28(H28A,H28B), C29(H29A,H29B), C28'(H28C,H28D), C29'(H29C,H29D)
5.c Aromatic/amide H refined with riding coordinates:
 N2(H2), N3(H3), C5(H5), C6(H6), C7(H7), C8(H8), C10(H10), C11(H11), C13(H13),
 C16(H16), C17(H17), C18(H18), C19(H19), C22(H22), C23(H23), C24(H24), C25(H25),
  C26(H26)
5.d Idealised Me refined as rotating group:
 C30(H30A,H30B,H30C), C30'(H30D,H30E,H30F)
;
_olex2_submission_special_instructions 'No special instructions were received'

loop_
_space_group_symop_operation_xyz
'x, y, z'
'-x, y+1/2, -z'

loop_
_atom_site_label
_atom_site_type_symbol
_atom_site_fract_x
_atom_site_fract_y
_atom_site_fract_z
_atom_site_U_iso_or_equiv
_atom_site_adp_type
_atom_site_occupancy
_atom_site_site_symmetry_order
_atom_site_calc_flag
_atom_site_refinement_flags_posn
_atom_site_refinement_flags_adp
_atom_site_refinement_flags_occupancy
_atom_site_disorder_assembly
_atom_site_disorder_group
O1 O 1.0254(3) 0.7543(4) 0.2930(3) 0.1110(11) Uani 1 1 d . . . . .
O2 O 0.8178(3) 0.6848(4) 0.2261(2) 0.0877(9) Uani 1 1 d . U . . .
N1 N 0.8503(2) 0.6025(2) 0.43588(19) 0.0464(5) Uani 1 1 d . . . . .
N2 N 0.9438(2) 0.6736(3) 0.4133(3) 0.0625(7) Uani 1 1 d . . . . .
H2 H 1.013456 0.697137 0.471949 0.075 Uiso 1 1 calc R . . . .
N3 N 0.7984(3) 0.9578(3) 0.6585(3) 0.0661(8) Uani 1 1 d . . . . .
H3 H 0.793945 1.042728 0.681792 0.079 Uiso 1 1 calc R . . . .
C1 C 0.7397(2) 0.6883(3) 0.4322(2) 0.0422(6) Uani 1 1 d . . . . .
H1 H 0.711087 0.752388 0.365423 0.051 Uiso 1 1 calc R . . . .
C2 C 0.6325(2) 0.5730(3) 0.4113(2) 0.0395(5) Uani 1 1 d . . . . .
H2A H 0.632247 0.548583 0.485764 0.047 Uiso 1 1 calc R . . . .
C3 C 0.6809(2) 0.4458(3) 0.3684(2) 0.0392(5) Uani 1 1 d . . . . .
C4 C 0.6231(3) 0.3125(3) 0.3276(2) 0.0422(6) Uani 1 1 d . . . . .
C5 C 0.4984(3) 0.2739(3) 0.3162(2) 0.0474(6) Uani 1 1 d . . . . .
H5 H 0.449767 0.339563 0.335279 0.057 Uiso 1 1 calc R . . . .
C6 C 0.4490(3) 0.1418(3) 0.2777(3) 0.0565(7) Uani 1 1 d . . . . .
H6 H 0.367614 0.118145 0.271874 0.068 Uiso 1 1 calc R . . . .
C7 C 0.5194(3) 0.0412(3) 0.2466(3) 0.0629(8) Uani 1 1 d . . . . .
H7 H 0.484530 -0.048351 0.220268 0.075 Uiso 1 1 calc R . . . .
C8 C 0.6382(3) 0.0745(3) 0.2552(3) 0.0598(8) Uani 1 1 d . . . . .
H8 H 0.683885 0.007261 0.234020 0.072 Uiso 1 1 calc R . . . .
C9 C 0.6944(3) 0.2097(3) 0.2956(2) 0.0472(6) Uani 1 1 d . . . . .
C10 C 0.8198(3) 0.2445(3) 0.3067(3) 0.0557(7) Uani 1 1 d . . . . .
H10 H 0.864765 0.178416 0.283658 0.067 Uiso 1 1 calc R . . . .
C11 C 0.8759(3) 0.3720(3) 0.3501(3) 0.0530(7) Uani 1 1 d . . . . .
H11 H 0.958838 0.392640 0.358600 0.064 Uiso 1 1 calc R . . . .
C12 C 0.8051(2) 0.4717(3) 0.3818(2) 0.0430(6) Uani 1 1 d . . . . .
C13 C 0.7534(3) 0.9164(3) 0.5456(3) 0.0572(8) Uani 1 1 d . . . . .
H13 H 0.713298 0.976014 0.482183 0.069 Uiso 1 1 calc R . . . .
C14 C 0.7758(2) 0.7748(3) 0.5397(2) 0.0440(6) Uani 1 1 d . . . . .
C15 C 0.8393(2) 0.7253(3) 0.6572(2) 0.0425(6) Uani 1 1 d . . . . .
C16 C 0.8899(3) 0.5941(3) 0.7085(3) 0.0502(7) Uani 1 1 d . . . . .
H16 H 0.884455 0.514622 0.663171 0.060 Uiso 1 1 calc R . . . .
C17 C 0.9479(3) 0.5847(4) 0.8272(3) 0.0643(9) Uani 1 1 d . . . . .
H17 H 0.981161 0.497734 0.861910 0.077 Uiso 1 1 calc R . . . .
C18 C 0.9576(4) 0.7023(5) 0.8961(3) 0.0760(11) Uani 1 1 d . . . . .
H18 H 0.997462 0.692769 0.976112 0.091 Uiso 1 1 calc R . . . .
C19 C 0.9100(4) 0.8311(5) 0.8489(3) 0.0730(10) Uani 1 1 d . . . . .
H19 H 0.916148 0.909414 0.895615 0.088 Uiso 1 1 calc R . . . .
C20 C 0.8516(3) 0.8432(4) 0.7288(3) 0.0537(7) Uani 1 1 d . . . . .
C21 C 0.5017(2) 0.6315(3) 0.3328(2) 0.0442(6) Uani 1 1 d . . . . .
C22 C 0.4499(3) 0.6148(4) 0.2144(3) 0.0604(8) Uani 1 1 d . . . . .
H22 H 0.493550 0.561667 0.180762 0.072 Uiso 1 1 calc R . . . .
C23 C 0.3315(4) 0.6782(4) 0.1449(4) 0.0816(12) Uani 1 1 d . . . . .
H23 H 0.295695 0.665519 0.065195 0.098 Uiso 1 1 calc R . . . .
C24 C 0.2682(3) 0.7587(4) 0.1939(4) 0.0841(13) Uani 1 1 d . . . . .
H24 H 0.189944 0.801132 0.147161 0.101 Uiso 1 1 calc R . . . .
C25 C 0.3189(3) 0.7770(4) 0.3105(4) 0.0758(11) Uani 1 1 d . . . . .
H25 H 0.276116 0.832688 0.343434 0.091 Uiso 1 1 calc R . . . .
C26 C 0.4340(3) 0.7125(3) 0.3792(3) 0.0575(8) Uani 1 1 d . . . . .
H26 H 0.467307 0.723519 0.458985 0.069 Uiso 1 1 calc R . . . .
C27 C 0.9354(4) 0.7088(4) 0.3086(4) 0.0728(10) Uani 1 1 d . . . . .
C28 C 0.8146(17) 0.7288(19) 0.1199(12) 0.124(4) Uani 0.5 1 d D U P A 1
H28A H 0.887687 0.692201 0.108702 0.148 Uiso 0.5 1 calc R . P A 1
H28B H 0.812493 0.831840 0.113261 0.148 Uiso 0.5 1 calc R . P A 1
C29 C 0.6881(15) 0.6617(16) 0.0351(8) 0.124(3) Uani 0.5 1 d D U P A 1
H29A H 0.618494 0.713341 0.042331 0.149 Uiso 0.5 1 calc R . P A 1
H29B H 0.680729 0.679548 -0.042253 0.149 Uiso 0.5 1 calc R . P A 1
C30 C 0.665(2) 0.513(2) 0.0426(11) 0.199(7) Uani 0.5 1 d D U P A 1
H30A H 0.582907 0.487811 -0.018029 0.298 Uiso 0.5 1 calc GR . P A 1
H30B H 0.664669 0.493143 0.116209 0.298 Uiso 0.5 1 calc GR . P A 1
H30C H 0.731621 0.458685 0.034574 0.298 Uiso 0.5 1 calc GR . P A 1
C28' C 0.7908(19) 0.6734(16) 0.0951(13) 0.116(3) Uani 0.5 1 d D U P A 2
H28C H 0.871338 0.669432 0.087187 0.139 Uiso 0.5 1 calc R . P A 2
H28D H 0.741809 0.587848 0.061205 0.139 Uiso 0.5 1 calc R . P A 2
C29' C 0.7154(14) 0.8034(17) 0.0357(11) 0.143(4) Uani 0.5 1 d D U P A 2
H29C H 0.756265 0.887142 0.080841 0.171 Uiso 0.5 1 calc R . P A 2
H29D H 0.716561 0.812977 -0.039489 0.171 Uiso 0.5 1 calc R . P A 2
C30' C 0.5862(11) 0.7963(17) 0.0214(9) 0.123(4) Uani 0.5 1 d D U P A 2
H30D H 0.546134 0.712195 -0.021504 0.184 Uiso 0.5 1 calc GR . P A 2
H30E H 0.540280 0.878990 -0.019796 0.184 Uiso 0.5 1 calc GR . P A 2
H30F H 0.584550 0.792962 0.095909 0.184 Uiso 0.5 1 calc GR . P A 2

loop_
_atom_site_aniso_label
_atom_site_aniso_U_11
_atom_site_aniso_U_22
_atom_site_aniso_U_33
_atom_site_aniso_U_23
_atom_site_aniso_U_13
_atom_site_aniso_U_12
O1 0.103(2) 0.094(2) 0.182(3) 0.017(2) 0.105(2) -0.0143(18)
O2 0.0928(19) 0.114(2) 0.0716(16) 0.0122(15) 0.0498(15) -0.0137(18)
N1 0.0348(11) 0.0528(14) 0.0554(13) -0.0094(11) 0.0227(10) -0.0051(10)
N2 0.0422(13) 0.0734(18) 0.0787(18) -0.0186(15) 0.0322(12) -0.0202(12)
N3 0.0695(18) 0.0465(14) 0.0808(19) -0.0196(14) 0.0305(15) -0.0004(13)
C1 0.0351(12) 0.0450(14) 0.0471(13) -0.0018(11) 0.0181(10) -0.0041(11)
C2 0.0341(12) 0.0405(13) 0.0447(13) -0.0018(10) 0.0174(10) -0.0010(10)
C3 0.0345(12) 0.0421(13) 0.0408(12) 0.0028(11) 0.0159(10) 0.0028(10)
C4 0.0391(13) 0.0433(14) 0.0438(13) 0.0031(10) 0.0173(11) 0.0031(10)
C5 0.0437(14) 0.0474(14) 0.0546(15) -0.0007(12) 0.0241(12) -0.0028(12)
C6 0.0529(16) 0.0521(17) 0.0676(19) -0.0034(14) 0.0287(15) -0.0112(14)
C7 0.070(2) 0.0433(16) 0.077(2) -0.0074(14) 0.0323(17) -0.0110(14)
C8 0.066(2) 0.0450(16) 0.0688(19) -0.0053(14) 0.0290(16) 0.0054(15)
C9 0.0477(14) 0.0432(14) 0.0511(15) 0.0004(12) 0.0213(12) 0.0054(12)
C10 0.0460(15) 0.0565(18) 0.0688(18) -0.0039(15) 0.0285(14) 0.0104(13)
C11 0.0374(14) 0.0606(18) 0.0647(18) -0.0004(14) 0.0253(13) 0.0049(13)
C12 0.0368(13) 0.0474(14) 0.0450(14) -0.0007(11) 0.0176(11) 0.0008(11)
C13 0.0537(17) 0.0449(16) 0.0685(19) -0.0004(13) 0.0214(14) 0.0044(13)
C14 0.0356(12) 0.0426(13) 0.0535(15) -0.0042(12) 0.0187(11) -0.0035(11)
C15 0.0344(12) 0.0459(14) 0.0502(14) -0.0055(11) 0.0209(11) -0.0078(11)
C16 0.0419(14) 0.0497(16) 0.0603(16) 0.0007(13) 0.0231(12) -0.0052(12)
C17 0.0558(18) 0.076(2) 0.0598(18) 0.0110(17) 0.0228(15) -0.0054(16)
C18 0.068(2) 0.106(3) 0.0502(18) -0.004(2) 0.0217(16) -0.015(2)
C19 0.072(2) 0.089(3) 0.0581(19) -0.0293(19) 0.0278(17) -0.014(2)
C20 0.0475(15) 0.0563(17) 0.0610(17) -0.0138(15) 0.0265(14) -0.0057(14)
C21 0.0350(12) 0.0372(12) 0.0591(16) -0.0052(11) 0.0188(11) -0.0025(10)
C22 0.0542(17) 0.0567(18) 0.0593(17) -0.0041(14) 0.0135(14) 0.0070(14)
C23 0.066(2) 0.068(2) 0.077(2) 0.0033(19) -0.0024(18) -0.0005(19)
C24 0.0436(17) 0.0507(19) 0.134(4) 0.001(2) 0.014(2) 0.0067(15)
C25 0.0500(18) 0.0500(17) 0.132(4) -0.004(2) 0.044(2) 0.0039(15)
C26 0.0469(15) 0.0463(16) 0.087(2) -0.0080(15) 0.0359(15) -0.0014(13)
C27 0.073(2) 0.062(2) 0.108(3) -0.004(2) 0.061(2) -0.0116(19)
C28 0.162(7) 0.146(8) 0.068(6) 0.007(6) 0.054(5) -0.027(7)
C29 0.171(7) 0.139(7) 0.051(4) 0.005(5) 0.035(5) -0.036(7)
C30 0.254(15) 0.211(14) 0.079(7) -0.035(9) 0.020(9) -0.006(13)
C28' 0.161(7) 0.139(7) 0.068(5) 0.001(5) 0.068(5) -0.027(7)
C29' 0.180(8) 0.157(8) 0.089(5) -0.001(6) 0.055(6) -0.018(7)
C30' 0.122(8) 0.165(10) 0.074(6) 0.000(6) 0.033(6) -0.014(8)

loop_
_atom_type_symbol
_atom_type_description
_atom_type_scat_dispersion_real
_atom_type_scat_dispersion_imag
_atom_type_scat_source
C C 0.0150 0.0070 'International Tables Vol C Tables 4.2.6.8 and 6.1.1.4'
H H 0.0000 0.0000 'International Tables Vol C Tables 4.2.6.8 and 6.1.1.4'
N N 0.0250 0.0140 'International Tables Vol C Tables 4.2.6.8 and 6.1.1.4'
O O 0.0410 0.0250 'International Tables Vol C Tables 4.2.6.8 and 6.1.1.4'

loop_
_geom_angle_atom_site_label_1
_geom_angle_atom_site_label_2
_geom_angle_atom_site_label_3
_geom_angle
C27 O2 C28 108.5(7)
C27 O2 C28' 122.0(8)
N2 N1 C1 117.0(2)
N2 N1 C12 118.4(2)
C12 N1 C1 109.2(2)
N1 N2 H2 117.0
C27 N2 N1 126.1(3)
C27 N2 H2 117.0
C13 N3 H3 125.3
C13 N3 C20 109.5(3)
C20 N3 H3 125.3
N1 C1 H1 109.0
N1 C1 C2 103.1(2)
N1 C1 C14 111.4(2)
C2 C1 H1 109.0
C14 C1 H1 109.0
C14 C1 C2 115.0(2)
C1 C2 H2A 108.6
C3 C2 C1 103.0(2)
C3 C2 H2A 108.6
C21 C2 C1 110.3(2)
C21 C2 H2A 108.6
C21 C2 C3 117.4(2)
C4 C3 C2 130.4(2)
C12 C3 C2 109.4(2)
C12 C3 C4 120.0(2)
C3 C4 C5 124.0(2)
C3 C4 C9 118.0(2)
C5 C4 C9 118.0(2)
C4 C5 H5 119.5
C6 C5 C4 120.9(3)
C6 C5 H5 119.5
C5 C6 H6 119.6
C5 C6 C7 120.8(3)
C7 C6 H6 119.6
C6 C7 H7 120.0
C8 C7 C6 120.0(3)
C8 C7 H7 120.0
C7 C8 H8 119.3
C7 C8 C9 121.4(3)
C9 C8 H8 119.3
C8 C9 C4 118.8(3)
C8 C9 C10 121.7(3)
C10 C9 C4 119.4(3)
C9 C10 H10 119.1
C11 C10 C9 121.7(3)
C11 C10 H10 119.1
C10 C11 H11 120.9
C10 C11 C12 118.2(3)
C12 C11 H11 120.9
N1 C12 C11 126.1(2)
C3 C12 N1 111.3(2)
C3 C12 C11 122.5(3)
N3 C13 H13 125.0
C14 C13 N3 109.9(3)
C14 C13 H13 125.0
C13 C14 C1 126.6(3)
C13 C14 C15 106.3(3)
C15 C14 C1 127.1(2)
C16 C15 C14 134.3(3)
C16 C15 C20 118.8(3)
C20 C15 C14 106.9(2)
C15 C16 H16 120.6
C17 C16 C15 118.8(3)
C17 C16 H16 120.6
C16 C17 H17 119.3
C16 C17 C18 121.3(3)
C18 C17 H17 119.3
C17 C18 H18 119.4
C19 C18 C17 121.2(3)
C19 C18 H18 119.4
C18 C19 H19 120.8
C18 C19 C20 118.4(3)
C20 C19 H19 120.8
N3 C20 C15 107.4(2)
N3 C20 C19 131.2(3)
C19 C20 C15 121.4(3)
C22 C21 C2 122.1(3)
C22 C21 C26 118.2(3)
C26 C21 C2 119.6(3)
C21 C22 H22 120.1
C21 C22 C23 119.8(3)
C23 C22 H22 120.1
C22 C23 H23 119.9
C24 C23 C22 120.2(4)
C24 C23 H23 119.9
C23 C24 H24 119.8
C25 C24 C23 120.5(3)
C25 C24 H24 119.8
C24 C25 H25 120.3
C24 C25 C26 119.4(3)
C26 C25 H25 120.3
C21 C26 H26 119.1
C25 C26 C21 121.8(3)
C25 C26 H26 119.1
O1 C27 O2 125.3(4)
O1 C27 N2 123.1(4)
O2 C27 N2 111.6(3)
O2 C28 H28A 111.6
O2 C28 H28B 111.6
O2 C28 C29 101.0(11)
H28A C28 H28B 109.4
C29 C28 H28A 111.6
C29 C28 H28B 111.6
C28 C29 H29A 107.3
C28 C29 H29B 107.3
H29A C29 H29B 106.9
C30 C29 C28 120.1(15)
C30 C29 H29A 107.3
C30 C29 H29B 107.3
C29 C30 H30A 109.5
C29 C30 H30B 109.5
C29 C30 H30C 109.5
H30A C30 H30B 109.5
H30A C30 H30C 109.5
H30B C30 H30C 109.5
O2 C28' H28C 110.3
O2 C28' H28D 110.3
H28C C28' H28D 108.6
C29' C28' O2 107.1(11)
C29' C28' H28C 110.3
C29' C28' H28D 110.3
C28' C29' H29C 109.2
C28' C29' H29D 109.2
H29C C29' H29D 107.9
C30' C29' C28' 111.9(14)
C30' C29' H29C 109.2
C30' C29' H29D 109.2
C29' C30' H30D 109.5
C29' C30' H30E 109.5
C29' C30' H30F 109.5
H30D C30' H30E 109.5
H30D C30' H30F 109.5
H30E C30' H30F 109.5

loop_
_geom_bond_atom_site_label_1
_geom_bond_atom_site_label_2
_geom_bond_distance
O1 C27 1.208(4)
O2 C27 1.331(5)
O2 C28 1.404(16)
O2 C28' 1.571(15)
N1 N2 1.392(3)
N1 C1 1.486(3)
N1 C12 1.397(4)
N2 H2 0.8600
N2 C27 1.340(5)
N3 H3 0.8600
N3 C13 1.366(4)
N3 C20 1.367(4)
C1 H1 0.9800
C1 C2 1.572(3)
C1 C14 1.494(4)
C2 H2A 0.9800
C2 C3 1.514(4)
C2 C21 1.509(4)
C3 C4 1.408(4)
C3 C12 1.380(4)
C4 C5 1.420(4)
C4 C9 1.430(4)
C5 H5 0.9300
C5 C6 1.366(4)
C6 H6 0.9300
C6 C7 1.404(5)
C7 H7 0.9300
C7 C8 1.355(5)
C8 H8 0.9300
C8 C9 1.417(4)
C9 C10 1.421(4)
C10 H10 0.9300
C10 C11 1.360(4)
C11 H11 0.9300
C11 C12 1.405(4)
C13 H13 0.9300
C13 C14 1.362(4)
C14 C15 1.440(4)
C15 C16 1.400(4)
C15 C20 1.405(4)
C16 H16 0.9300
C16 C17 1.376(4)
C17 H17 0.9300
C17 C18 1.386(6)
C18 H18 0.9300
C18 C19 1.358(6)
C19 H19 0.9300
C19 C20 1.394(5)
C21 C22 1.379(4)
C21 C26 1.386(4)
C22 H22 0.9300
C22 C23 1.400(5)
C23 H23 0.9300
C23 C24 1.368(6)
C24 H24 0.9300
C24 C25 1.360(6)
C25 H25 0.9300
C25 C26 1.377(5)
C26 H26 0.9300
C28 H28A 0.9700
C28 H28B 0.9700
C28 C29 1.529(16)
C29 H29A 0.9700
C29 H29B 0.9700
C29 C30 1.431(17)
C30 H30A 0.9600
C30 H30B 0.9600
C30 H30C 0.9600
C28' H28C 0.9700
C28' H28D 0.9700
C28' C29' 1.502(18)
C29' H29C 0.9700
C29' H29D 0.9700
C29' C30' 1.414(15)
C30' H30D 0.9600
C30' H30E 0.9600
C30' H30F 0.9600
